data_7217794
loop_
_publ_author_name
'Feng, Xiao-lin'
'Yu, Yang'
'Gao, Hao'
'Mu, Zhen-qiang'
'Cheng, Xiao-rui'
'Zhou, Wen-xia'
'Yao, Xin-sheng'

_publ_section_title
;
 New sesquiterpenoids from the rhizomes of Acorus tatarinowii
;
_journal_name_full 'RSC Advances'
_journal_paper_doi 10.1039/C4RA06481J
_journal_year 2014
_chemical_absolute_configuration ad
_chemical_formula_moiety 'C15 H24 O2'
_chemical_formula_sum 'C15 H24 O2'
_chemical_formula_weight 230.29
_chemical_name_common 4-epi-2-hydroxyacorenone
_chemical_name_systematic
;
 ? 
;
_space_group_crystal_system orthorhombic
_space_group_IT_number 19
_space_group_name_Hall 'P 2ac 2ab'
_space_group_name_H-M_alt 'P 21 21 21'
_symmetry_space_group_name_Hall 'P 2ac 2ab'
_symmetry_space_group_name_H-M 'P 21 21 21'
_atom_sites_solution_hydrogens geom
_atom_sites_solution_primary direct
_atom_sites_solution_secondary difmap
_audit_creation_date 2014-08-15
_audit_creation_method
;
Olex2 1.2
(compiled 2014.06.27 svn.r2953 for OlexSys, GUI svn.r4862)
;
_cell_angle_alpha 90.00
_cell_angle_beta 90.00
_cell_angle_gamma 90.00
_cell_formula_units_Z 12
_cell_length_a 8.45530(10)
_cell_length_b 19.4162(2)
_cell_length_c 25.3236(2)
_cell_measurement_reflns_used 19497
_cell_measurement_temperature 155.5
_cell_measurement_theta_max 62.7015
_cell_measurement_theta_min 3.4878
_cell_volume 4157.37(7)
_computing_cell_refinement
;
CrysAlisPro, Agilent Technologies,
Version 1.171.34.49 (release 20-01-2011 CrysAlis171 .NET)
(compiled Jan 20 2011,15:58:25)
;
_computing_data_collection
;
CrysAlisPro, Agilent Technologies,
Version 1.171.34.49 (release 20-01-2011 CrysAlis171 .NET)
(compiled Jan 20 2011,15:58:25)
;
_computing_data_reduction
;
CrysAlisPro, Agilent Technologies,
Version 1.171.34.49 (release 20-01-2011 CrysAlis171 .NET)
(compiled Jan 20 2011,15:58:25)
;
_computing_molecular_graphics 'Olex2 (Dolomanov et al., 2009)'
_computing_publication_material 'Olex2 (Dolomanov et al., 2009)'
_computing_structure_refinement 'ShelXL (Sheldrick, 2008)'
_computing_structure_solution 'SHELXS-97 (Sheldrick, 1990)'
_diffrn_ambient_temperature 155.5
_diffrn_detector_area_resol_mean 16.0288
_diffrn_measured_fraction_theta_full 0.993
_diffrn_measured_fraction_theta_max 0.993
_diffrn_measurement_details
;
  1 omega  -55.00   20.00   1.0000    1.5000
omega____ theta____ kappa____ phi______ frames
    -      -33.1184   48.0000  -57.0000 75

  2 omega   76.00  106.00   1.0000    1.5000
omega____ theta____ kappa____ phi______ frames
    -       33.1184   38.0000 -180.0000 30

  3 omega    8.00  105.00   1.0000    1.5000
omega____ theta____ kappa____ phi______ frames
    -       33.1184   38.0000  150.0000 97

  4 omega   20.00   46.00   1.0000    1.5000
omega____ theta____ kappa____ phi______ frames
    -       90.5000  -45.0000  -90.0000 26

  5 omega   22.00   69.00   1.0000    1.5000
omega____ theta____ kappa____ phi______ frames
    -       90.5000  -45.0000  120.0000 47

  6 omega   33.00   64.00   1.0000    1.5000
omega____ theta____ kappa____ phi______ frames
    -       90.5000  -45.0000 -120.0000 31

  7 omega   80.00  163.00   1.0000    1.5000
omega____ theta____ kappa____ phi______ frames
    -       90.5000  111.0000  120.0000 83

  8 omega  100.00  160.00   1.0000    1.5000
omega____ theta____ kappa____ phi______ frames
    -       90.5000  111.0000   90.0000 60

  9 omega   19.00   46.00   1.0000    1.5000
omega____ theta____ kappa____ phi______ frames
    -       90.5000  -45.0000   60.0000 27

 10 omega   81.00  133.00   1.0000    1.5000
omega____ theta____ kappa____ phi______ frames
    -       90.5000  111.0000  150.0000 52

 11 omega   23.00  116.00   1.0000    1.5000
omega____ theta____ kappa____ phi______ frames
    -       90.5000  -80.0000   36.0000 93

 12 omega   19.00   66.00   1.0000    1.5000
omega____ theta____ kappa____ phi______ frames
    -       90.5000  -45.0000   90.0000 47

 13 omega  -77.00    0.00   1.0000    1.5000
omega____ theta____ kappa____ phi______ frames
    -      -33.1184  103.0000   68.0000 77

 14 omega    8.00  106.00   1.0000    1.5000
omega____ theta____ kappa____ phi______ frames
    -       33.1184   38.0000   60.0000 98

 15 omega    3.00  103.00   1.0000    1.5000
omega____ theta____ kappa____ phi______ frames
    -       33.1184   77.0000  -60.0000 100

 16 omega   67.00  162.00   1.0000    1.5000
omega____ theta____ kappa____ phi______ frames
    -       90.5000   45.0000   90.0000 95

 17 omega   37.00  164.00   1.0000    1.5000
omega____ theta____ kappa____ phi______ frames
    -       90.5000   15.0000  -60.0000 127

 18 omega   20.00  122.00   1.0000    1.5000
omega____ theta____ kappa____ phi______ frames
    -       90.5000  -80.0000 -159.0000 102

 19 omega   60.00  161.00   1.0000    1.5000
omega____ theta____ kappa____ phi______ frames
    -       90.5000   77.0000  -30.0000 101

 20 omega   60.00  161.00   1.0000    1.5000
omega____ theta____ kappa____ phi______ frames
    -       90.5000   77.0000 -180.0000 101

 21 omega   67.00  162.00   1.0000    1.5000
omega____ theta____ kappa____ phi______ frames
    -       90.5000   45.0000   30.0000 95

 22 omega  -49.00   -2.00   1.0000    1.5000
omega____ theta____ kappa____ phi______ frames
    -      -33.1184  -80.0000 -143.0000 47

 23 omega  -37.00   12.00   1.0000    1.5000
omega____ theta____ kappa____ phi______ frames
    -       33.1184  -77.0000  150.0000 49

 24 omega    3.00  103.00   1.0000    1.5000
omega____ theta____ kappa____ phi______ frames
    -       33.1184   77.0000 -180.0000 100
;
_diffrn_measurement_device_type 'Gemini S ultra'
_diffrn_measurement_method '\w scans'
_diffrn_orient_matrix_UB_11 0.0704946000
_diffrn_orient_matrix_UB_12 -0.0087713000
_diffrn_orient_matrix_UB_13 -0.0557394000
_diffrn_orient_matrix_UB_21 -0.0806263000
_diffrn_orient_matrix_UB_22 0.0673116000
_diffrn_orient_matrix_UB_23 -0.0176088000
_diffrn_orient_matrix_UB_31 0.1472619000
_diffrn_orient_matrix_UB_32 0.0410772000
_diffrn_orient_matrix_UB_33 0.0169921000
_diffrn_radiation_monochromator mirror
_diffrn_radiation_type CuK\a
_diffrn_radiation_wavelength 1.54178
_diffrn_reflns_av_R_equivalents 0.0243
_diffrn_reflns_av_unetI/netI 0.0166
_diffrn_reflns_limit_h_max 9
_diffrn_reflns_limit_h_min -9
_diffrn_reflns_limit_k_max 22
_diffrn_reflns_limit_k_min -21
_diffrn_reflns_limit_l_max 29
_diffrn_reflns_limit_l_min -29
_diffrn_reflns_number 32665
_diffrn_reflns_theta_full 62.79
_diffrn_reflns_theta_max 62.79
_diffrn_reflns_theta_min 3.49
_diffrn_source 'Enhance Ultra (Cu) X-ray Source'
_exptl_absorpt_coefficient_mu 0.568
_exptl_absorpt_correction_T_max 1.00000
_exptl_absorpt_correction_T_min 0.93346
_exptl_absorpt_correction_type multi-scan
_exptl_absorpt_process_details
;
CrysAlisPro, Agilent Technologies,
Version 1.171.34.49 (release 20-01-2011 CrysAlis171 .NET)
(compiled Jan 20 2011,15:58:25)
Empirical absorption correction using spherical harmonics,
 implemented in SCALE3 ABSPACK scaling algorithm.
;
_exptl_crystal_colour 'clear light colourless'
_exptl_crystal_colour_lustre clear
_exptl_crystal_colour_modifier light
_exptl_crystal_colour_primary colourless
_exptl_crystal_density_diffrn 1.104
_exptl_crystal_density_method 'not measured'
_exptl_crystal_description needle
_exptl_crystal_F_000 1488
_exptl_crystal_size_max 0.24
_exptl_crystal_size_mid 0.21
_exptl_crystal_size_min 0.16
_refine_diff_density_max 0.121
_refine_diff_density_min -0.129
_refine_diff_density_rms 0.028
_refine_ls_abs_structure_details 'Flack H D (1983), Acta Cryst. A39, 876-881'
_refine_ls_abs_structure_Flack -0.04(12)
_refine_ls_extinction_method none
_refine_ls_goodness_of_fit_ref 1.047
_refine_ls_hydrogen_treatment constr
_refine_ls_matrix_type full
_refine_ls_number_parameters 475
_refine_ls_number_reflns 6625
_refine_ls_number_restraints 0
_refine_ls_restrained_S_all 1.047
_refine_ls_R_factor_all 0.0297
_refine_ls_R_factor_gt 0.0289
_refine_ls_shift/su_max 0.001
_refine_ls_shift/su_mean 0.000
_refine_ls_structure_factor_coef Fsqd
_refine_ls_weighting_details 'calc w=1/[\s^2^(Fo^2^)+(0.0441P)^2^+0.5224P] where P=(Fo^2^+2Fc^2^)/3'
_refine_ls_weighting_scheme calc
_refine_ls_wR_factor_gt 0.0749
_refine_ls_wR_factor_ref 0.0756
_reflns_number_gt 6446
_reflns_number_total 6625
_reflns_threshold_expression >2sigma(I)
_cod_data_source_file c4ra06481j2.cif
_cod_data_source_block 4_Epi_2_hydroxyacorenone
_cod_depositor_comments
;

2017-03-08
Z value and formula fixed to values more according to usual
chemical conventions.                 miguel
;
_cod_original_formula_sum 'C45 H54 O6'
_cod_original_formula_weight 690.88
_cod_original_formula_moiety '3(C15 H24 O2)'
_cod_original_formula_units_Z 4
_cod_database_code 7217794
_reflns_odcompleteness_completeness 99.59
_reflns_odcompleteness_iscentric 1
_reflns_odcompleteness_theta 61.08
_olex2_refinement_description
;
1. Fixed Uiso
 At 1.2 times of:
  All C(H) groups, All C(H,H) groups
 At 1.5 times of:
  All C(H,H,H) groups, All O(H) groups
2.a Ternary CH refined with riding coordinates:
 C1A(H1AA), C1B(H1BA), C4C(H4C), C4B(H4B), C11A(H11A), C2A(H2A), C2B(H2B),
 C11B(H11B), C4A(H4A), C11C(H11C), C1C(H1CA), C2C(H2C)
2.b Secondary CH2 refined with riding coordinates:
 C6B(H6BA,H6BB), C3A(H3AA,H3AB), C6A(H6AA,H6AB), C10C(H10E,H10F), C6C(H6CA,
 H6CB), C10A(H10A,H10B), C3B(H3BA,H3BB), C3C(H3CA,H3CB), C10B(H10C,H10D)
2.c Aromatic/amide H refined with riding coordinates:
 C9A(H9A), C9C(H9C), C9B(H9B)
2.d Idealised Me refined as rotating group:
 C13A(H13A,H13B,H13C), C14C(H14G,H14H,H14I), C13C(H13G,H13H,H13I), C12C(H12G,
 H12H,H12I), C12A(H12A,H12B,H12C), C14A(H14A,H14B,H14C), C12B(H12D,H12E,H12F),
 C13B(H13D,H13E,H13F), C14B(H14D,H14E,H14F), C15C(H15G,H15H,H15I), C15B(H15D,
 H15E,H15F), C15A(H15A,H15B,H15C)
2.e Idealised tetrahedral OH refined as rotating group:
 O1A(H1A), O1B(H1B), O1C(H1C)
;
_olex2_submission_special_instructions 'No special instructions were received'

loop_
_space_group_symop_id
_space_group_symop_operation_xyz
1 'x, y, z'
2 '-x+1/2, -y, z+1/2'
3 'x+1/2, -y+1/2, -z'
4 '-x, y+1/2, -z+1/2'

loop_
_atom_site_label
_atom_site_type_symbol
_atom_site_fract_x
_atom_site_fract_y
_atom_site_fract_z
_atom_site_U_iso_or_equiv
_atom_site_adp_type
_atom_site_occupancy
_atom_site_calc_flag
_atom_site_refinement_flags_posn
O1A O -1.50709(12) -0.68441(5) -0.31055(4) 0.0322(2) Uani 1 d .
H1A H -1.5220 -0.7215 -0.3252 0.048 Uiso 1 calc GR
O1B O -1.50912(12) -0.78786(5) -0.68701(4) 0.0336(2) Uani 1 d .
H1B H -1.4927 -0.8284 -0.6799 0.050 Uiso 1 calc GR
O2C O -1.14442(12) -0.18153(5) -0.59528(4) 0.0369(2) Uani 1 d .
O2A O -0.97886(12) -0.57231(5) -0.34737(5) 0.0428(3) Uani 1 d .
O1C O -1.43728(12) -0.35057(7) -0.48755(4) 0.0443(3) Uani 1 d .
H1C H -1.5140 -0.3399 -0.4695 0.066 Uiso 1 calc GR
O2B O -2.03573(13) -0.69017(6) -0.62797(5) 0.0475(3) Uani 1 d .
C6B C -1.77185(16) -0.66736(7) -0.65589(5) 0.0272(3) Uani 1 d .
H6BA H -1.7709 -0.6326 -0.6834 0.033 Uiso 1 calc R
H6BB H -1.7790 -0.7121 -0.6728 0.033 Uiso 1 calc R
C7A C -1.10008(17) -0.53784(7) -0.34859(6) 0.0295(3) Uani 1 d .
C3A C -1.57038(17) -0.62805(7) -0.39368(5) 0.0334(3) Uani 1 d .
H3AA H -1.6486 -0.5995 -0.4112 0.040 Uiso 1 calc R
H3AB H -1.5706 -0.6734 -0.4098 0.040 Uiso 1 calc R
C5C C -1.40648(16) -0.32857(6) -0.60553(5) 0.0257(3) Uani 1 d .
C1A C -1.55036(15) -0.56240(7) -0.31492(5) 0.0250(3) Uani 1 d .
H1AA H -1.6322 -0.5297 -0.3259 0.030 Uiso 1 calc R
C5A C -1.39859(16) -0.54415(6) -0.34802(5) 0.0245(3) Uani 1 d .
C1B C -1.46695(16) -0.67055(7) -0.66093(5) 0.0287(3) Uani 1 d .
H1BA H -1.3846 -0.6420 -0.6448 0.034 Uiso 1 calc R
C9A C -1.24613(19) -0.44171(7) -0.38494(6) 0.0344(3) Uani 1 d .
H9A H -1.2474 -0.4004 -0.4035 0.041 Uiso 1 calc R
C6A C -1.24460(16) -0.55816(7) -0.31776(5) 0.0259(3) Uani 1 d .
H6AA H -1.2464 -0.5328 -0.2848 0.031 Uiso 1 calc R
H6AB H -1.2386 -0.6068 -0.3093 0.031 Uiso 1 calc R
C8A C -1.10679(19) -0.47284(7) -0.37864(6) 0.0335(3) Uani 1 d .
C5B C -1.61668(16) -0.66327(6) -0.62480(5) 0.0264(3) Uani 1 d .
C10C C -1.42955(17) -0.32811(7) -0.66584(5) 0.0308(3) Uani 1 d .
H10E H -1.4282 -0.3752 -0.6786 0.037 Uiso 1 calc R
H10F H -1.5327 -0.3089 -0.6739 0.037 Uiso 1 calc R
C7B C -1.91441(18) -0.65687(7) -0.62188(6) 0.0325(3) Uani 1 d .
C4C C -1.26591(17) -0.37636(7) -0.58712(5) 0.0298(3) Uani 1 d .
H4C H -1.1962 -0.3480 -0.5652 0.036 Uiso 1 calc R
C9C C -1.30617(18) -0.28775(7) -0.69465(5) 0.0319(3) Uani 1 d .
H9C H -1.2938 -0.2966 -0.7305 0.038 Uiso 1 calc R
C4B C -1.6078(2) -0.72784(7) -0.58709(6) 0.0359(3) Uani 1 d .
H4B H -1.6836 -0.7615 -0.6009 0.043 Uiso 1 calc R
C8C C -1.21238(17) -0.24020(7) -0.67322(5) 0.0300(3) Uani 1 d .
C11A C -1.54207(17) -0.55793(7) -0.25423(5) 0.0295(3) Uani 1 d .
H11A H -1.4521 -0.5856 -0.2422 0.035 Uiso 1 calc R
C6C C -1.36987(16) -0.25445(7) -0.58799(5) 0.0284(3) Uani 1 d .
H6CA H -1.4629 -0.2262 -0.5936 0.034 Uiso 1 calc R
H6CB H -1.3471 -0.2544 -0.5505 0.034 Uiso 1 calc R
C2A C -1.60292(17) -0.63267(7) -0.33516(5) 0.0284(3) Uani 1 d .
H2A H -1.7155 -0.6405 -0.3282 0.034 Uiso 1 calc R
C10A C -1.40000(18) -0.46810(7) -0.36445(6) 0.0324(3) Uani 1 d .
H10A H -1.4800 -0.4618 -0.3915 0.039 Uiso 1 calc R
H10B H -1.4307 -0.4405 -0.3342 0.039 Uiso 1 calc R
C13A C -1.69262(19) -0.58762(8) -0.22972(6) 0.0406(4) Uani 1 d .
H13A H -1.7834 -0.5664 -0.2456 0.061 Uiso 1 calc GR
H13B H -1.6929 -0.5787 -0.1924 0.061 Uiso 1 calc GR
H13C H -1.6960 -0.6364 -0.2357 0.061 Uiso 1 calc GR
C2B C -1.41336(17) -0.74511(7) -0.65407(6) 0.0333(3) Uani 1 d .
H2B H -1.3009 -0.7504 -0.6625 0.040 Uiso 1 calc R
C11B C -1.47817(18) -0.64761(7) -0.71893(6) 0.0349(3) Uani 1 d .
H11B H -1.5698 -0.6705 -0.7349 0.042 Uiso 1 calc R
C4A C -1.40655(18) -0.59533(7) -0.39674(5) 0.0325(3) Uani 1 d .
H4A H -1.3299 -0.6321 -0.3898 0.039 Uiso 1 calc R
C11C C -1.69373(16) -0.31068(8) -0.56217(5) 0.0331(3) Uani 1 d .
H11C H -1.6540 -0.2754 -0.5379 0.040 Uiso 1 calc R
C14C C -1.0860(2) -0.20277(8) -0.70309(6) 0.0411(4) Uani 1 d .
H14G H -1.0747 -0.2228 -0.7375 0.062 Uiso 1 calc GR
H14H H -0.9877 -0.2063 -0.6843 0.062 Uiso 1 calc GR
H14I H -1.1147 -0.1551 -0.7065 0.062 Uiso 1 calc GR
C13C C -1.82272(18) -0.35143(9) -0.53338(6) 0.0423(4) Uani 1 d .
H13G H -1.9114 -0.3219 -0.5265 0.063 Uiso 1 calc GR
H13H H -1.7816 -0.3686 -0.5006 0.063 Uiso 1 calc GR
H13I H -1.8560 -0.3894 -0.5550 0.063 Uiso 1 calc GR
C3B C -1.44448(19) -0.75802(8) -0.59604(6) 0.0399(4) Uani 1 d .
H3BA H -1.3663 -0.7351 -0.5742 0.048 Uiso 1 calc R
H3BB H -1.4431 -0.8069 -0.5882 0.048 Uiso 1 calc R
C9B C -1.7668(2) -0.57411(8) -0.57069(6) 0.0421(4) Uani 1 d .
H9B H -1.7646 -0.5390 -0.5457 0.051 Uiso 1 calc R
C8B C -1.9065(2) -0.60218(7) -0.58135(6) 0.0386(3) Uani 1 d .
C12C C -1.76949(19) -0.27405(9) -0.60931(6) 0.0428(4) Uani 1 d .
H12G H -1.8047 -0.3076 -0.6345 0.064 Uiso 1 calc GR
H12H H -1.6931 -0.2442 -0.6256 0.064 Uiso 1 calc GR
H12I H -1.8582 -0.2473 -0.5974 0.064 Uiso 1 calc GR
C1C C -1.55486(16) -0.35852(7) -0.57634(5) 0.0289(3) Uani 1 d .
H1CA H -1.5984 -0.3941 -0.5996 0.035 Uiso 1 calc R
C12A C -1.5194(2) -0.48433(8) -0.23437(6) 0.0396(4) Uani 1 d .
H12A H -1.4191 -0.4671 -0.2462 0.059 Uiso 1 calc GR
H12B H -1.5225 -0.4839 -0.1965 0.059 Uiso 1 calc GR
H12C H -1.6025 -0.4556 -0.2479 0.059 Uiso 1 calc GR
C14A C -0.9539(2) -0.44713(9) -0.40175(8) 0.0538(5) Uani 1 d .
H14A H -0.8813 -0.4365 -0.3738 0.081 Uiso 1 calc GR
H14B H -0.9738 -0.4064 -0.4222 0.081 Uiso 1 calc GR
H14C H -0.9092 -0.4820 -0.4240 0.081 Uiso 1 calc GR
C3C C -1.3398(2) -0.43023(9) -0.55079(6) 0.0421(4) Uani 1 d .
H3CA H -1.3673 -0.4714 -0.5705 0.051 Uiso 1 calc R
H3CB H -1.2672 -0.4427 -0.5227 0.051 Uiso 1 calc R
C12B C -1.5001(2) -0.56976(8) -0.72487(7) 0.0456(4) Uani 1 d .
H12D H -1.5954 -0.5559 -0.7072 0.068 Uiso 1 calc GR
H12E H -1.5072 -0.5582 -0.7617 0.068 Uiso 1 calc GR
H12F H -1.4114 -0.5463 -0.7094 0.068 Uiso 1 calc GR
C10B C -1.61323(19) -0.59402(7) -0.59526(6) 0.0350(3) Uani 1 d .
H10C H -1.5333 -0.5964 -0.5678 0.042 Uiso 1 calc R
H10D H -1.5818 -0.5582 -0.6198 0.042 Uiso 1 calc R
C2C C -1.48625(19) -0.39652(8) -0.52847(6) 0.0371(3) Uani 1 d .
H2C H -1.5607 -0.4310 -0.5150 0.045 Uiso 1 calc R
C13B C -1.3303(2) -0.66903(9) -0.74984(7) 0.0514(4) Uani 1 d .
H13D H -1.2380 -0.6511 -0.7326 0.077 Uiso 1 calc GR
H13E H -1.3363 -0.6511 -0.7851 0.077 Uiso 1 calc GR
H13F H -1.3241 -0.7184 -0.7512 0.077 Uiso 1 calc GR
C14B C -2.0582(2) -0.58379(9) -0.55379(8) 0.0606(5) Uani 1 d .
H14D H -2.1364 -0.5712 -0.5795 0.091 Uiso 1 calc GR
H14E H -2.0400 -0.5458 -0.5303 0.091 Uiso 1 calc GR
H14F H -2.0950 -0.6227 -0.5339 0.091 Uiso 1 calc GR
C15C C -1.1623(2) -0.41059(9) -0.62841(6) 0.0434(4) Uani 1 d .
H15G H -1.2266 -0.4388 -0.6510 0.065 Uiso 1 calc GR
H15H H -1.0844 -0.4387 -0.6112 0.065 Uiso 1 calc GR
H15I H -1.1105 -0.3759 -0.6491 0.065 Uiso 1 calc GR
C15B C -1.6464(3) -0.71864(10) -0.52866(7) 0.0607(5) Uani 1 d .
H15D H -1.5833 -0.6820 -0.5144 0.091 Uiso 1 calc GR
H15E H -1.6237 -0.7606 -0.5101 0.091 Uiso 1 calc GR
H15F H -1.7564 -0.7075 -0.5247 0.091 Uiso 1 calc GR
C15A C -1.3700(3) -0.56760(11) -0.45163(6) 0.0625(6) Uani 1 d .
H15A H -1.3799 -0.6040 -0.4770 0.094 Uiso 1 calc GR
H15B H -1.2641 -0.5499 -0.4523 0.094 Uiso 1 calc GR
H15C H -1.4430 -0.5314 -0.4601 0.094 Uiso 1 calc GR
C7C C -1.23260(17) -0.22287(6) -0.61694(5) 0.0273(3) Uani 1 d .

loop_
_atom_site_aniso_label
_atom_site_aniso_U_11
_atom_site_aniso_U_22
_atom_site_aniso_U_33
_atom_site_aniso_U_23
_atom_site_aniso_U_13
_atom_site_aniso_U_12
O1A 0.0355(5) 0.0228(5) 0.0385(5) 0.0021(4) -0.0031(4) 0.0021(4)
O1B 0.0338(5) 0.0249(5) 0.0421(5) -0.0020(4) -0.0061(4) 0.0010(4)
O2C 0.0362(6) 0.0408(6) 0.0337(5) -0.0079(5) -0.0043(4) -0.0068(5)
O2A 0.0272(5) 0.0345(5) 0.0666(7) 0.0084(5) 0.0056(5) 0.0026(5)
O1C 0.0349(6) 0.0741(8) 0.0238(5) -0.0003(5) 0.0025(4) 0.0055(6)
O2B 0.0286(6) 0.0405(6) 0.0735(8) -0.0110(6) 0.0104(5) -0.0044(5)
C6B 0.0283(7) 0.0249(6) 0.0284(7) -0.0015(5) -0.0002(6) -0.0008(6)
C7A 0.0269(7) 0.0256(7) 0.0361(7) -0.0017(6) -0.0009(6) -0.0022(6)
C3A 0.0342(8) 0.0340(7) 0.0319(7) -0.0020(6) -0.0072(6) -0.0029(6)
C5C 0.0280(7) 0.0267(7) 0.0223(6) -0.0032(5) -0.0015(5) 0.0002(6)
C1A 0.0220(6) 0.0243(6) 0.0288(6) 0.0030(5) -0.0008(5) 0.0025(5)
C5A 0.0262(7) 0.0231(6) 0.0242(6) 0.0019(5) -0.0003(5) 0.0008(5)
C1B 0.0228(6) 0.0256(7) 0.0377(7) -0.0012(6) -0.0022(6) -0.0032(5)
C9A 0.0441(9) 0.0233(7) 0.0357(7) 0.0062(6) 0.0034(7) -0.0028(6)
C6A 0.0266(7) 0.0227(6) 0.0286(6) 0.0029(5) -0.0015(6) 0.0003(6)
C8A 0.0356(8) 0.0260(7) 0.0390(7) 0.0019(6) 0.0046(7) -0.0045(6)
C5B 0.0289(7) 0.0230(6) 0.0274(6) -0.0013(5) -0.0022(6) -0.0026(6)
C10C 0.0342(8) 0.0326(7) 0.0256(6) -0.0042(5) -0.0040(6) -0.0020(6)
C7B 0.0301(8) 0.0257(7) 0.0417(8) 0.0025(6) 0.0012(6) 0.0014(6)
C4C 0.0297(7) 0.0304(7) 0.0293(7) -0.0015(6) 0.0008(6) 0.0007(6)
C9C 0.0415(8) 0.0334(7) 0.0207(6) 0.0004(6) -0.0034(6) 0.0002(6)
C4B 0.0444(8) 0.0303(7) 0.0330(7) 0.0052(6) -0.0043(7) -0.0029(7)
C8C 0.0370(8) 0.0286(7) 0.0244(6) 0.0037(5) -0.0045(6) 0.0013(6)
C11A 0.0323(8) 0.0285(7) 0.0278(6) 0.0025(5) 0.0040(6) 0.0047(6)
C6C 0.0314(7) 0.0280(7) 0.0259(6) -0.0043(5) -0.0019(5) 0.0014(6)
C2A 0.0235(6) 0.0274(7) 0.0343(7) 0.0019(5) -0.0036(6) -0.0007(6)
C10A 0.0330(8) 0.0271(7) 0.0371(7) 0.0069(6) -0.0005(6) 0.0047(6)
C13A 0.0419(9) 0.0420(9) 0.0378(8) 0.0047(7) 0.0128(7) 0.0024(7)
C2B 0.0244(7) 0.0294(7) 0.0462(8) -0.0012(6) -0.0069(6) 0.0013(6)
C11B 0.0348(8) 0.0321(7) 0.0380(7) 0.0046(6) 0.0072(6) -0.0011(6)
C4A 0.0378(8) 0.0337(7) 0.0261(6) -0.0040(6) 0.0012(6) -0.0031(6)
C11C 0.0277(7) 0.0390(8) 0.0325(7) -0.0109(6) -0.0020(6) 0.0014(6)
C14C 0.0492(9) 0.0444(9) 0.0297(7) 0.0083(6) -0.0026(7) -0.0126(8)
C13C 0.0284(8) 0.0574(10) 0.0411(8) -0.0123(7) 0.0032(7) -0.0016(8)
C3B 0.0454(9) 0.0318(7) 0.0424(8) 0.0043(6) -0.0178(7) 0.0021(7)
C9B 0.0586(11) 0.0283(7) 0.0394(8) -0.0103(6) 0.0082(8) 0.0001(7)
C8B 0.0459(9) 0.0260(7) 0.0438(8) -0.0008(6) 0.0118(7) 0.0029(7)
C12C 0.0345(8) 0.0504(9) 0.0436(9) -0.0066(7) -0.0043(7) 0.0111(7)
C1C 0.0298(7) 0.0287(7) 0.0281(6) -0.0054(5) 0.0016(6) -0.0007(6)
C12A 0.0512(10) 0.0369(8) 0.0307(7) -0.0035(6) 0.0069(7) 0.0043(7)
C14A 0.0469(10) 0.0408(9) 0.0737(12) 0.0136(8) 0.0174(9) -0.0075(8)
C3C 0.0447(9) 0.0403(8) 0.0413(8) 0.0111(7) 0.0090(7) 0.0114(7)
C12B 0.0499(10) 0.0379(8) 0.0491(9) 0.0141(7) 0.0142(8) 0.0019(8)
C10B 0.0404(8) 0.0286(7) 0.0360(7) -0.0063(6) -0.0037(7) -0.0054(7)
C2C 0.0370(8) 0.0399(8) 0.0344(7) 0.0066(6) 0.0087(6) 0.0035(7)
C13B 0.0513(10) 0.0468(10) 0.0561(10) 0.0029(8) 0.0240(8) 0.0001(8)
C14B 0.0661(13) 0.0372(9) 0.0784(12) -0.0069(9) 0.0336(11) 0.0054(9)
C15C 0.0432(9) 0.0450(9) 0.0420(8) 0.0043(7) 0.0102(7) 0.0129(7)
C15B 0.0923(16) 0.0563(11) 0.0336(8) 0.0147(8) 0.0028(9) 0.0083(11)
C15A 0.0830(14) 0.0744(12) 0.0300(8) -0.0086(8) 0.0096(9) -0.0305(11)
C7C 0.0298(7) 0.0246(7) 0.0274(6) -0.0005(5) -0.0068(6) 0.0036(6)

loop_
_atom_type_symbol
_atom_type_description
_atom_type_scat_dispersion_real
_atom_type_scat_dispersion_imag
_atom_type_scat_source
C C 0.0181 0.0091 'International Tables Vol C Tables 4.2.6.8 and 6.1.1.4'
H H 0.0000 0.0000 'International Tables Vol C Tables 4.2.6.8 and 6.1.1.4'
O O 0.0492 0.0322 'International Tables Vol C Tables 4.2.6.8 and 6.1.1.4'

loop_
_geom_angle_atom_site_label_1
_geom_angle_atom_site_label_2
_geom_angle_atom_site_label_3
_geom_angle
C7B C6B C5B 112.78(11)
O2A C7A C6A 121.61(12)
O2A C7A C8A 120.86(13)
C8A C7A C6A 117.48(12)
C2A C3A C4A 103.89(11)
C10C C5C C4C 113.06(11)
C10C C5C C1C 111.61(11)
C6C C5C C10C 107.85(10)
C6C C5C C4C 108.26(11)
C6C C5C C1C 111.84(11)
C1C C5C C4C 104.21(10)
C11A C1A C5A 118.79(11)
C2A C1A C5A 105.10(10)
C2A C1A C11A 113.53(11)
C1A C5A C4A 103.81(10)
C6A C5A C1A 112.70(10)
C6A C5A C4A 108.26(11)
C10A C5A C1A 110.79(11)
C10A C5A C6A 108.21(11)
C10A C5A C4A 113.07(11)
C2B C1B C5B 104.99(11)
C2B C1B C11B 113.68(12)
C11B C1B C5B 118.77(11)
C8A C9A C10A 124.98(12)
C7A C6A C5A 112.57(10)
C7A C8A C14A 116.86(14)
C9A C8A C7A 118.92(13)
C9A C8A C14A 124.20(13)
C6B C5B C1B 112.76(10)
C6B C5B C4B 108.09(11)
C6B C5B C10B 108.13(11)
C1B C5B C4B 104.08(11)
C10B C5B C1B 110.30(11)
C10B C5B C4B 113.52(11)
C9C C10C C5C 113.50(11)
O2B C7B C6B 122.13(13)
O2B C7B C8B 120.35(14)
C8B C7B C6B 117.48(12)
C3C C4C C5C 105.81(11)
C15C C4C C5C 119.26(11)
C15C C4C C3C 110.58(12)
C8C C9C C10C 125.43(12)
C3B C4B C5B 105.04(12)
C3B C4B C15B 112.62(14)
C15B C4B C5B 118.94(13)
C9C C8C C14C 123.72(13)
C9C C8C C7C 118.87(13)
C7C C8C C14C 117.41(12)
C13A C11A C1A 110.23(12)
C12A C11A C1A 112.77(11)
C12A C11A C13A 108.86(12)
C7C C6C C5C 113.35(11)
O1A C2A C3A 111.43(11)
O1A C2A C1A 108.45(10)
C3A C2A C1A 102.93(11)
C9A C10A C5A 114.72(12)
O1B C2B C1B 108.43(11)
O1B C2B C3B 111.86(12)
C3B C2B C1B 102.47(12)
C12B C11B C1B 112.80(12)
C12B C11B C13B 108.46(13)
C13B C11B C1B 111.04(13)
C3A C4A C5A 105.07(11)
C15A C4A C3A 112.20(13)
C15A C4A C5A 118.70(13)
C13C C11C C1C 110.03(12)
C12C C11C C13C 108.26(12)
C12C C11C C1C 114.69(12)
C2B C3B C4B 103.85(11)
C8B C9B C10B 125.68(13)
C7B C8B C14B 117.04(15)
C9B C8B C7B 118.40(14)
C9B C8B C14B 124.53(14)
C11C C1C C5C 119.77(11)
C2C C1C C5C 104.38(11)
C2C C1C C11C 113.24(11)
C2C C3C C4C 105.32(12)
C9B C10B C5B 114.39(12)
O1C C2C C1C 112.51(12)
O1C C2C C3C 107.72(13)
C3C C2C C1C 102.88(11)
O2C C7C C8C 120.77(13)
O2C C7C C6C 121.25(12)
C8C C7C C6C 117.89(12)

loop_
_geom_bond_atom_site_label_1
_geom_bond_atom_site_label_2
_geom_bond_distance
O1A C2A 1.4332(16)
O1B C2B 1.4285(17)
O2C C7C 1.2251(17)
O2A C7A 1.2244(18)
O1C C2C 1.4288(19)
O2B C7B 1.2223(18)
C6B C5B 1.5322(19)
C6B C7B 1.495(2)
C7A C6A 1.5027(19)
C7A C8A 1.4749(19)
C3A C2A 1.5099(19)
C3A C4A 1.526(2)
C5C C10C 1.5399(17)
C5C C4C 1.5782(19)
C5C C6C 1.5375(18)
C5C C1C 1.5678(19)
C1A C5A 1.5732(18)
C1A C11A 1.5408(18)
C1A C2A 1.5237(18)
C5A C6A 1.5351(18)
C5A C10A 1.5341(18)
C5A C4A 1.5857(17)
C1B C5B 1.5683(19)
C1B C2B 1.5270(19)
C1B C11B 1.538(2)
C9A C8A 1.334(2)
C9A C10A 1.491(2)
C8A C14A 1.504(2)
C5B C4B 1.5778(18)
C5B C10B 1.5389(18)
C10C C9C 1.495(2)
C7B C8B 1.478(2)
C4C C3C 1.527(2)
C4C C15C 1.517(2)
C9C C8C 1.333(2)
C4B C3B 1.517(2)
C4B C15B 1.526(2)
C8C C14C 1.497(2)
C8C C7C 1.4744(18)
C11A C13A 1.529(2)
C11A C12A 1.527(2)
C6C C7C 1.503(2)
C2B C3B 1.514(2)
C11B C12B 1.530(2)
C11B C13B 1.532(2)
C4A C15A 1.522(2)
C11C C13C 1.532(2)
C11C C12C 1.530(2)
C11C C1C 1.5395(19)
C9B C8B 1.329(2)
C9B C10B 1.491(2)
C8B C14B 1.503(2)
C1C C2C 1.533(2)
C3C C2C 1.510(2)
